data_1533173
loop_
_publ_author_name
'Friese, K.'
'Goeta, A.E.'
'Leech, M.A.'
'Perez-Mato, J.M.'
'Howard, J.A.K.'
'Madariaga, G.'
'Breczewski, T.'

_publ_section_title
;
 The low-temperature structure of Tl2 Se O4 at 30 K
;
_journal_name_full 'Journal of Solid State Chemistry'
_journal_page_first 1127
_journal_page_last 1136
_journal_volume 177
_journal_year 2004
_chemical_formula_sum 'O4 Se Tl2'
_chemical_name_systematic 'Tl2 (Se O4)'
_space_group_IT_number 62
_symmetry_space_group_name_Hall '-P 2n 2a'
_symmetry_space_group_name_H-M 'P m c n'
_cell_angle_alpha 90
_cell_angle_beta 90
_cell_angle_gamma 90
_cell_formula_units_Z 4
_cell_length_a 6.0838
_cell_length_b 10.965
_cell_length_c 7.9385
_cell_volume 529.568
_citation_journal_id_ASTM JSSCBI
_cod_data_source_file Friese_JSSCBI_2004_1622.cif
_cod_data_source_block O4Se1Tl2
_cod_original_cell_volume 529.5684
_cod_original_sg_symbol_Hall '-P 2ac 2n (y,z,x)'
_cod_original_formula_sum 'O4 Se1 Tl2'
_cod_database_code 1533173

loop_
_symmetry_equiv_pos_as_xyz
x,y,z
-x,y+1/2,-z+1/2
-x+1/2,-y+1/2,z+1/2
x+1/2,-y,-z
-x,-y,-z
x,-y-1/2,z-1/2
x-1/2,y-1/2,-z-1/2
-x-1/2,y,z

loop_
_atom_site_label
_atom_site_type_symbol
_atom_site_fract_x
_atom_site_fract_y
_atom_site_fract_z
_atom_site_occupancy
_atom_site_U_iso_or_equiv
Tl1 Tl+1 0.25 0.71619 -0.00169 1 0.0
O3 O-2 0.032 0.3552 0.2798 1 0.0
O1 O-2 0.25 0.4232 0.005 1 0.0
Tl2 Tl+1 0.25 0.08357 0.17172 1 0.0
O2 O-2 0.25 0.5601 0.282 1 0.0
Se1 Se+6 0.25 0.4216 0.2085 1 0.0
